data_1561383
loop_
_publ_author_name
'Tillard, Monique'

_publ_section_title
;
 A phase width for CaGaSn. Crystal structure of mixed intermetallic
 Ca4Ga4+xSn4&#x2212;x and SmGaxSn3&#x2212;x, stability, geometry and
 electronic structure
;
_journal_name_full 'Journal of Solid State Chemistry'
_journal_page_first 63
_journal_page_last 70
_journal_paper_doi 10.1016/j.jssc.2016.07.018
_journal_volume 242
_journal_year 2016
_chemical_formula_sum 'Ca Ga1.14 Sn0.86'
_chemical_formula_weight 221.65
_space_group_crystal_system hexagonal
_space_group_IT_number 194
_space_group_name_Hall '-P 6c 2c'
_space_group_name_H-M_alt 'P 63/m m c'
_atom_sites_solution_hydrogens .
_cell_angle_alpha 90
_cell_angle_beta 90
_cell_angle_gamma 120
_cell_formula_units_Z 4
_cell_length_a 4.4233(9)
_cell_length_b 4.4233(9)
_cell_length_c 17.601(7)
_cell_measurement_reflns_used 25
_cell_measurement_temperature 295(2)
_cell_measurement_theta_max 29.877
_cell_measurement_theta_min 2.314
_cell_volume 298.24(15)
_computing_structure_refinement 'SHELXL-2013 (Sheldrick, 2013)'
_diffrn_ambient_temperature 295(2)
_diffrn_measured_fraction_theta_full 0.978
_diffrn_measured_fraction_theta_max 0.981
_diffrn_measurement_device_type 'Nonius CAD4'
_diffrn_measurement_method \w/\q
_diffrn_radiation_type MoK\a
_diffrn_radiation_wavelength 0.71069
_diffrn_reflns_av_R_equivalents 0.0475
_diffrn_reflns_av_unetI/netI 0.0305
_diffrn_reflns_Laue_measured_fraction_full 0.978
_diffrn_reflns_Laue_measured_fraction_max 0.981
_diffrn_reflns_limit_h_max 0
_diffrn_reflns_limit_h_min -3
_diffrn_reflns_limit_k_max 6
_diffrn_reflns_limit_k_min 0
_diffrn_reflns_limit_l_max 24
_diffrn_reflns_limit_l_min 0
_diffrn_reflns_number 742
_diffrn_reflns_point_group_measured_fraction_full 0.978
_diffrn_reflns_point_group_measured_fraction_max 0.981
_diffrn_reflns_theta_full 25.240
_diffrn_reflns_theta_max 29.877
_diffrn_reflns_theta_min 2.314
_diffrn_standards_decay_% 0
_diffrn_standards_interval_count 100
_diffrn_standards_number 3
_exptl_absorpt_coefficient_mu 18.941
_exptl_absorpt_correction_T_max 0.39
_exptl_absorpt_correction_T_min 0.28
_exptl_absorpt_correction_type numerical
_exptl_absorpt_process_details 'correction uses the indexed faces'
_exptl_crystal_colour 'shiny grey'
_exptl_crystal_density_diffrn 4.937
_exptl_crystal_density_method 'not measured'
_exptl_crystal_description 'triangular platelet'
_exptl_crystal_F_000 393
_exptl_crystal_size_max 0.100
_exptl_crystal_size_mid 0.100
_exptl_crystal_size_min 0.050
_refine_diff_density_max 3.600
_refine_diff_density_min -2.456
_refine_diff_density_rms 0.320
_refine_ls_extinction_coef .
_refine_ls_extinction_method none
_refine_ls_goodness_of_fit_ref 1.183
_refine_ls_hydrogen_treatment undef
_refine_ls_matrix_type full
_refine_ls_number_parameters 13
_refine_ls_number_reflns 204
_refine_ls_number_restraints 0
_refine_ls_restrained_S_all 1.183
_refine_ls_R_factor_all 0.0673
_refine_ls_R_factor_gt 0.0419
_refine_ls_shift/su_max 0.000
_refine_ls_shift/su_mean 0.000
_refine_ls_structure_factor_coef Fsqd
_refine_ls_weighting_details
;
 w=1/[\s^2^(Fo^2^)+(0.0553P)^2^+2.4400P]
 where P=(Fo^2^+2Fc^2^)/3
;
_refine_ls_weighting_scheme calc
_refine_ls_wR_factor_gt 0.1042
_refine_ls_wR_factor_ref 0.1142
_reflns_Friedel_coverage 0.000
_reflns_Friedel_fraction_full .
_reflns_Friedel_fraction_max .
_reflns_number_gt 158
_reflns_number_total 204
_reflns_threshold_expression 'I > 2\s(I)'
_cod_data_source_file JSSC-2016-242-63.cif
_cod_data_source_block 1
_cod_original_cell_volume 298.24(17)
_cod_database_code 1561383
_shelx_space_group_comment
;
The symmetry employed for this shelxl refinement is uniquely defined
by the following loop, which should always be used as a source of
symmetry information in preference to the above space-group names.
They are only intended as comments.
;
_shelx_estimated_absorpt_t_min 0.253
_shelx_estimated_absorpt_t_max 0.451
_shelxl_version_number 2013-2

loop_
_space_group_symop_operation_xyz
'x, y, z'
'-y, x-y, z'
'-x+y, -x, z'
'y, x, -z'
'-x, -x+y, -z'
'x-y, -y, -z'
'-x, -y, z+1/2'
'y, -x+y, z+1/2'
'x-y, x, z+1/2'
'-y, -x, -z+1/2'
'x, x-y, -z+1/2'
'-x+y, y, -z+1/2'
'-x, -y, -z'
'y, -x+y, -z'
'x-y, x, -z'
'-y, -x, z'
'x, x-y, z'
'-x+y, y, z'
'x, y, -z-1/2'
'-y, x-y, -z-1/2'
'-x+y, -x, -z-1/2'
'y, x, z-1/2'
'-x, -x+y, z-1/2'
'x-y, -y, z-1/2'

loop_
_atom_site_label
_atom_site_type_symbol
_atom_site_fract_x
_atom_site_fract_y
_atom_site_fract_z
_atom_site_U_iso_or_equiv
_atom_site_adp_type
_atom_site_occupancy
_atom_site_site_symmetry_order
_atom_site_calc_flag
_atom_site_refinement_flags_posn
_atom_site_refinement_flags_adp
_atom_site_refinement_flags_occupancy
_atom_site_disorder_assembly
_atom_site_disorder_group
Sn Sn 0.3333 0.6667 0.38496(6) 0.0077(4) Uani 0.82(6) 6 d S T P . .
SN* Ga 0.3333 0.6667 0.38496(6) 0.0077(4) Uani 0.18(6) 6 d S T P . .
Ga Ga 0.6667 0.3333 0.34140(17) 0.0252(8) Uani 0.96(4) 6 d S T P . .
GA* Sn 0.6667 0.3333 0.34140(17) 0.0252(8) Uani 0.04(4) 6 d S T P . .
Ca1 Ca 0.0000 0.0000 0.5000 0.0128(12) Uani 1 12 d S T P . .
Ca2 Ca 0.0000 0.0000 0.2500 0.0139(12) Uani 1 12 d S T P . .

loop_
_atom_site_aniso_label
_atom_site_aniso_U_11
_atom_site_aniso_U_22
_atom_site_aniso_U_33
_atom_site_aniso_U_23
_atom_site_aniso_U_13
_atom_site_aniso_U_12
Sn 0.0056(5) 0.0056(5) 0.0120(6) 0.000 0.000 0.0028(2)
SN* 0.0056(5) 0.0056(5) 0.0120(6) 0.000 0.000 0.0028(2)
Ga 0.0101(7) 0.0101(7) 0.0556(16) 0.000 0.000 0.0050(4)
GA* 0.0101(7) 0.0101(7) 0.0556(16) 0.000 0.000 0.0050(4)
Ca1 0.0124(15) 0.0124(15) 0.0135(19) 0.000 0.000 0.0062(7)
Ca2 0.0169(16) 0.0169(16) 0.0079(17) 0.000 0.000 0.0085(8)

loop_
_atom_type_symbol
_atom_type_description
_atom_type_scat_dispersion_real
_atom_type_scat_dispersion_imag
_atom_type_scat_source
Ga Ga 0.2307 1.6083 'International Tables Vol C Tables 4.2.6.8 and 6.1.1.4'
Sn Sn -0.6537 1.4246 'International Tables Vol C Tables 4.2.6.8 and 6.1.1.4'
Ca Ca 0.2262 0.3064 'International Tables Vol C Tables 4.2.6.8 and 6.1.1.4'

loop_
_geom_angle_atom_site_label_1
_geom_angle_atom_site_label_2
_geom_angle_atom_site_label_3
_geom_angle
_geom_angle_site_symmetry_1
_geom_angle_site_symmetry_3
Ga Sn GA* 112.08(6) . 1_455
Ga Sn Ga 112.08(6) . 1_455
GA* Sn Ga 0.0 1_455 1_455
Ga Sn GA* 112.08(6) . 1_565
GA* Sn GA* 112.08(6) 1_455 1_565
Ga Sn GA* 112.08(6) 1_455 1_565
Ga Sn Ga 112.08(6) . 1_565
GA* Sn Ga 112.08(6) 1_455 1_565
Ga Sn Ga 112.08(6) 1_455 1_565
GA* Sn Ga 0.00(12) 1_565 1_565
Ga Sn Ca1 78.66(5) . 1_665
GA* Sn Ca1 158.30(7) 1_455 1_665
Ga Sn Ca1 158.30(7) 1_455 1_665
GA* Sn Ca1 78.66(5) 1_565 1_665
Ga Sn Ca1 78.66(5) 1_565 1_665
Ga Sn Ca1 158.30(7) . 1_565
GA* Sn Ca1 78.66(5) 1_455 1_565
Ga Sn Ca1 78.66(5) 1_455 1_565
GA* Sn Ca1 78.66(5) 1_565 1_565
Ga Sn Ca1 78.66(5) 1_565 1_565
Ca1 Sn Ca1 85.47(3) 1_665 1_565
Ga Sn Ca1 78.66(5) . .
GA* Sn Ca1 78.66(5) 1_455 .
Ga Sn Ca1 78.66(5) 1_455 .
GA* Sn Ca1 158.30(7) 1_565 .
Ga Sn Ca1 158.30(7) 1_565 .
Ca1 Sn Ca1 85.47(3) 1_665 .
Ca1 Sn Ca1 85.47(3) 1_565 .
Ga Sn Ca2 56.87(4) . .
GA* Sn Ca2 56.87(4) 1_455 .
Ga Sn Ca2 56.87(4) 1_455 .
GA* Sn Ca2 120.36(7) 1_565 .
Ga Sn Ca2 120.36(7) 1_565 .
Ca1 Sn Ca2 135.236(9) 1_665 .
Ca1 Sn Ca2 135.236(9) 1_565 .
Ca1 Sn Ca2 81.34(3) . .
Ga Sn Ca2 120.36(7) . 1_565
GA* Sn Ca2 56.87(4) 1_455 1_565
Ga Sn Ca2 56.87(4) 1_455 1_565
GA* Sn Ca2 56.87(4) 1_565 1_565
Ga Sn Ca2 56.87(4) 1_565 1_565
Ca1 Sn Ca2 135.236(9) 1_665 1_565
Ca1 Sn Ca2 81.34(3) 1_565 1_565
Ca1 Sn Ca2 135.236(9) . 1_565
Ca2 Sn Ca2 78.71(3) . 1_565
Ga Sn Ca2 56.87(4) . 1_665
GA* Sn Ca2 120.36(7) 1_455 1_665
Ga Sn Ca2 120.36(7) 1_455 1_665
GA* Sn Ca2 56.87(4) 1_565 1_665
Ga Sn Ca2 56.87(4) 1_565 1_665
Ca1 Sn Ca2 81.34(3) 1_665 1_665
Ca1 Sn Ca2 135.236(9) 1_565 1_665
Ca1 Sn Ca2 135.236(9) . 1_665
Ca2 Sn Ca2 78.71(3) . 1_665
Ca2 Sn Ca2 78.71(3) 1_565 1_665
Sn Ga SN* 112.08(6) . 1_655
Sn Ga Sn 112.08(6) . 1_655
SN* Ga Sn 0.00(4) 1_655 1_655
Sn Ga SN* 112.08(6) . 1_545
SN* Ga SN* 112.08(6) 1_655 1_545
Sn Ga SN* 112.08(6) 1_655 1_545
Sn Ga Sn 112.08(6) . 1_545
SN* Ga Sn 112.08(6) 1_655 1_545
Sn Ga Sn 112.08(6) 1_655 1_545
SN* Ga Sn 0.0 1_545 1_545
Sn Ga Ca2 164.50(11) . 1_655
SN* Ga Ca2 75.41(2) 1_655 1_655
Sn Ga Ca2 75.41(2) 1_655 1_655
SN* Ga Ca2 75.41(2) 1_545 1_655
Sn Ga Ca2 75.41(2) 1_545 1_655
Sn Ga Ca2 75.41(2) . .
SN* Ga Ca2 164.50(11) 1_655 .
Sn Ga Ca2 164.50(11) 1_655 .
SN* Ga Ca2 75.41(2) 1_545 .
Sn Ga Ca2 75.41(2) 1_545 .
Ca2 Ga Ca2 94.24(7) 1_655 .
Sn Ga Ca2 75.41(2) . 1_665
SN* Ga Ca2 75.41(2) 1_655 1_665
Sn Ga Ca2 75.41(2) 1_655 1_665
SN* Ga Ca2 164.50(11) 1_545 1_665
Sn Ga Ca2 164.50(11) 1_545 1_665
Ca2 Ga Ca2 94.24(7) 1_655 1_665
Ca2 Ga Ca2 94.24(7) . 1_665
SN* Ca1 SN* 180.0 13_666 1_445
SN* Ca1 Sn 0.00(3) 13_666 13_666
SN* Ca1 Sn 180.0 1_445 13_666
SN* Ca1 Sn 180.0 13_666 1_445
SN* Ca1 Sn 0.0 1_445 1_445
Sn Ca1 Sn 180.0 13_666 1_445
SN* Ca1 SN* 85.47(3) 13_666 13_556
SN* Ca1 SN* 94.53(3) 1_445 13_556
Sn Ca1 SN* 85.47(3) 13_666 13_556
Sn Ca1 SN* 94.53(3) 1_445 13_556
SN* Ca1 Sn 85.47(3) 13_666 13_556
SN* Ca1 Sn 94.53(3) 1_445 13_556
Sn Ca1 Sn 85.47(3) 13_666 13_556
Sn Ca1 Sn 94.53(3) 1_445 13_556
SN* Ca1 Sn 0.0 13_556 13_556
SN* Ca1 SN* 85.47(3) 13_666 13_566
SN* Ca1 SN* 94.53(3) 1_445 13_566
Sn Ca1 SN* 85.47(3) 13_666 13_566
Sn Ca1 SN* 94.53(3) 1_445 13_566
SN* Ca1 SN* 85.47(3) 13_556 13_566
Sn Ca1 SN* 85.47(3) 13_556 13_566
SN* Ca1 Sn 94.53(3) 13_666 1_545
SN* Ca1 Sn 85.47(3) 1_445 1_545
Sn Ca1 Sn 94.53(3) 13_666 1_545
Sn Ca1 Sn 85.47(3) 1_445 1_545
SN* Ca1 Sn 94.53(3) 13_556 1_545
Sn Ca1 Sn 94.53(3) 13_556 1_545
SN* Ca1 Sn 180.00(3) 13_566 1_545
SN* Ca1 Sn 85.47(3) 13_666 13_566
SN* Ca1 Sn 94.53(3) 1_445 13_566
Sn Ca1 Sn 85.47(3) 13_666 13_566
Sn Ca1 Sn 94.53(3) 1_445 13_566
SN* Ca1 Sn 85.47(3) 13_556 13_566
Sn Ca1 Sn 85.47(3) 13_556 13_566
SN* Ca1 Sn 0.00(3) 13_566 13_566
Sn Ca1 Sn 180.00(3) 1_545 13_566
SN* Ca1 SN* 94.53(3) 13_666 1_545
SN* Ca1 SN* 85.47(3) 1_445 1_545
Sn Ca1 SN* 94.53(3) 13_666 1_545
Sn Ca1 SN* 85.47(3) 1_445 1_545
SN* Ca1 SN* 94.53(3) 13_556 1_545
Sn Ca1 SN* 94.53(3) 13_556 1_545
SN* Ca1 SN* 180.00(3) 13_566 1_545
Sn Ca1 SN* 0.00(3) 1_545 1_545
Sn Ca1 SN* 180.00(3) 13_566 1_545
SN* Ca1 Sn 94.53(3) 13_666 .
SN* Ca1 Sn 85.47(3) 1_445 .
Sn Ca1 Sn 94.53(3) 13_666 .
Sn Ca1 Sn 85.47(3) 1_445 .
SN* Ca1 Sn 180.0 13_556 .
Sn Ca1 Sn 180.0 13_556 .
SN* Ca1 Sn 94.53(3) 13_566 .
Sn Ca1 Sn 85.47(3) 1_545 .
Sn Ca1 Sn 94.53(3) 13_566 .
SN* Ca1 Sn 85.47(3) 1_545 .
GA* Ca2 Ga 0.00(9) 19_446 19_446
GA* Ca2 GA* 94.24(7) 19_446 19_556
Ga Ca2 GA* 94.24(7) 19_446 19_556
GA* Ca2 GA* 64.42(10) 19_446 1_445
Ga Ca2 GA* 64.42(10) 19_446 1_445
GA* Ca2 GA* 129.94(3) 19_556 1_445
GA* Ca2 Ga 94.24(7) 19_446 19_556
Ga Ca2 Ga 94.24(7) 19_446 19_556
GA* Ca2 Ga 0.00(9) 19_556 19_556
GA* Ca2 Ga 129.94(3) 1_445 19_556
GA* Ca2 Ga 64.42(10) 19_446 1_445
Ga Ca2 Ga 64.42(10) 19_446 1_445
GA* Ca2 Ga 129.94(3) 19_556 1_445
GA* Ca2 Ga 0.0 1_445 1_445
Ga Ca2 Ga 129.94(3) 19_556 1_445
GA* Ca2 GA* 94.24(7) 19_446 19_456
Ga Ca2 GA* 94.24(7) 19_446 19_456
GA* Ca2 GA* 94.24(7) 19_556 19_456
GA* Ca2 GA* 129.94(3) 1_445 19_456
Ga Ca2 GA* 94.24(7) 19_556 19_456
Ga Ca2 GA* 129.94(3) 1_445 19_456
GA* Ca2 GA* 129.94(3) 19_446 1_455
Ga Ca2 GA* 129.94(3) 19_446 1_455
GA* Ca2 GA* 129.94(3) 19_556 1_455
GA* Ca2 GA* 94.24(7) 1_445 1_455
Ga Ca2 GA* 129.94(3) 19_556 1_455
Ga Ca2 GA* 94.24(7) 1_445 1_455
GA* Ca2 GA* 64.41(10) 19_456 1_455
GA* Ca2 Ga 94.24(7) 19_446 19_456
Ga Ca2 Ga 94.24(7) 19_446 19_456
GA* Ca2 Ga 94.24(7) 19_556 19_456
GA* Ca2 Ga 129.94(3) 1_445 19_456
Ga Ca2 Ga 94.24(7) 19_556 19_456
Ga Ca2 Ga 129.94(3) 1_445 19_456
GA* Ca2 Ga 0.00(9) 19_456 19_456
GA* Ca2 Ga 64.41(10) 1_455 19_456
GA* Ca2 Ga 129.94(3) 19_446 1_455
Ga Ca2 Ga 129.94(3) 19_446 1_455
GA* Ca2 Ga 129.94(3) 19_556 1_455
GA* Ca2 Ga 94.24(7) 1_445 1_455
Ga Ca2 Ga 129.94(3) 19_556 1_455
Ga Ca2 Ga 94.24(7) 1_445 1_455
GA* Ca2 Ga 64.41(10) 19_456 1_455
GA* Ca2 Ga 0.00(9) 1_455 1_455
Ga Ca2 Ga 64.41(10) 19_456 1_455
GA* Ca2 Ga 129.94(3) 19_446 .
Ga Ca2 Ga 129.94(3) 19_446 .
GA* Ca2 Ga 64.42(10) 19_556 .
GA* Ca2 Ga 94.24(7) 1_445 .
Ga Ca2 Ga 64.42(10) 19_556 .
Ga Ca2 Ga 94.24(7) 1_445 .
GA* Ca2 Ga 129.94(3) 19_456 .
GA* Ca2 Ga 94.24(7) 1_455 .
Ga Ca2 Ga 129.94(3) 19_456 .
Ga Ca2 Ga 94.24(7) 1_455 .

loop_
_geom_bond_atom_site_label_1
_geom_bond_atom_site_label_2
_geom_bond_distance
_geom_bond_site_symmetry_2
Sn Ga 2.6664(10) .
Sn GA* 2.6664(10) 1_455
Sn Ga 2.6664(10) 1_455
Sn GA* 2.6664(10) 1_565
Sn Ga 2.6664(10) 1_565
Sn Ca1 3.2591(9) 1_665
Sn Ca1 3.2591(9) 1_565
Sn Ca1 3.2591(9) .
Sn Ca2 3.4878(10) .
Sn Ca2 3.4878(10) 1_565
Sn Ca2 3.4878(10) 1_665
Ga SN* 2.6664(10) 1_655
Ga Sn 2.6664(10) 1_655
Ga SN* 2.6664(10) 1_545
Ga Sn 2.6664(10) 1_545
Ga Ca2 3.0183(17) 1_655
Ga Ca2 3.0183(17) .
Ga Ca2 3.0183(17) 1_665
Ca1 SN* 3.2590(9) 13_666
Ca1 SN* 3.2590(9) 1_445
Ca1 Sn 3.2590(9) 13_666
Ca1 Sn 3.2590(9) 1_445
Ca1 SN* 3.2590(9) 13_556
Ca1 Sn 3.2590(9) 13_556
Ca1 SN* 3.2591(9) 13_566
Ca1 Sn 3.2591(9) 1_545
Ca1 Sn 3.2591(9) 13_566
Ca1 SN* 3.2591(9) 1_545
Ca2 GA* 3.0182(17) 19_446
Ca2 Ga 3.0182(17) 19_446
Ca2 GA* 3.0182(17) 19_556
Ca2 GA* 3.0182(17) 1_445
Ca2 Ga 3.0182(17) 19_556
Ca2 Ga 3.0182(17) 1_445
Ca2 GA* 3.0182(17) 19_456
Ca2 GA* 3.0182(17) 1_455
Ca2 Ga 3.0182(17) 19_456
Ca2 Ga 3.0182(17) 1_455
